data_7057893
loop_
_publ_author_name
'Smirnov, Andrey S.'
'Martins, Lu\'isa M. D. R. S.'
'Nikolaev, Dmitriy N.'
'Manzhos, Roman A.'
'Gurzhiy, Vlad V.'
'Krivenko, Alexander G.'
'Nikolaenko, Kirill O.'
'Belyakov, Alexander V.'
'Garabadzhiu, Alexander V.'
'Davidovich, Pavel B.'

_publ_section_title
;
 Structure and catalytic properties of novel copper isatin Schiff base
 complexes
;
_journal_issue 1
_journal_name_full 'New Journal of Chemistry'
_journal_page_first 188
_journal_paper_doi 10.1039/C8NJ02718H
_journal_volume 43
_journal_year 2019
_chemical_formula_moiety 'C18 H18 N2 O'
_chemical_formula_sum 'C18 H18 N2 O'
_chemical_formula_weight 278.34
_space_group_crystal_system monoclinic
_space_group_IT_number 14
_space_group_name_Hall '-P 2ybc'
_space_group_name_H-M_alt 'P 1 21/c 1'
_symmetry_space_group_name_Hall '-P 2ybc'
_symmetry_space_group_name_H-M 'P 1 21/c 1'
_atom_sites_solution_hydrogens geom
_atom_sites_solution_primary direct
_audit_creation_date 2016-08-25
_audit_creation_method
;
Olex2 1.2
(compiled 2016.02.19 svn.r3266 for OlexSys, GUI svn.r5155)
;
_audit_update_record
;
2017-03-19 deposited with the CCDC.
2018-10-29 downloaded from the CCDC.
;
_cell_angle_alpha 90
_cell_angle_beta 96.141(6)
_cell_angle_gamma 90
_cell_formula_units_Z 4
_cell_length_a 6.9194(4)
_cell_length_b 8.6089(5)
_cell_length_c 24.9101(16)
_cell_measurement_reflns_used 5105
_cell_measurement_temperature 100(2)
_cell_measurement_theta_max 30.6340
_cell_measurement_theta_min 3.2840
_cell_volume 1475.34(15)
_computing_cell_refinement
;
CrysAlisPro, Agilent Technologies,
Version 1.171.36.32 (release 02-08-2013 CrysAlis171 .NET)
(compiled Aug  2 2013,16:46:58)
;
_computing_data_collection
;
CrysAlisPro, Agilent Technologies,
Version 1.171.36.32 (release 02-08-2013 CrysAlis171 .NET)
(compiled Aug  2 2013,16:46:58)
;
_computing_data_reduction
;
CrysAlisPro, Agilent Technologies,
Version 1.171.36.32 (release 02-08-2013 CrysAlis171 .NET)
(compiled Aug  2 2013,16:46:58)
;
_computing_molecular_graphics 'Olex2 (Dolomanov et al., 2009)'
_computing_publication_material 'Olex2 (Dolomanov et al., 2009)'
_computing_structure_refinement 'ShelXL (Sheldrick, 2008)'
_computing_structure_solution 'ShelXS (Sheldrick, 2008)'
_diffrn_ambient_temperature 100(2)
_diffrn_detector_area_resol_mean 16.2096
_diffrn_measured_fraction_theta_full 0.999
_diffrn_measured_fraction_theta_max 0.999
_diffrn_measurement_details
;
#__ type_ start__ end____ width___ exp.time_
  1 omega  -86.00   38.00   1.0000   12.0300
omega____ theta____ kappa____ phi______ frames
    -      -22.5803    0.0000 -150.0000 124

#__ type_ start__ end____ width___ exp.time_
  2 omega  -97.00  -65.00   1.0000   12.0300
omega____ theta____ kappa____ phi______ frames
    -      -22.5803 -178.0000  -30.0000 32

#__ type_ start__ end____ width___ exp.time_
  3 omega  -98.00  -57.00   1.0000   12.0300
omega____ theta____ kappa____ phi______ frames
    -      -22.5803  178.0000 -180.0000 41

#__ type_ start__ end____ width___ exp.time_
  4 omega    6.00   65.00   1.0000   12.0300
omega____ theta____ kappa____ phi______ frames
    -       23.5178  -99.0000 -180.0000 59

#__ type_ start__ end____ width___ exp.time_
  5 omega   -8.00   50.00   1.0000   12.0300
omega____ theta____ kappa____ phi______ frames
    -      -22.5803   38.0000   60.0000 58

#__ type_ start__ end____ width___ exp.time_
  6 omega  -77.00  -51.00   1.0000   12.0300
omega____ theta____ kappa____ phi______ frames
    -      -22.5803  121.0000 -157.0000 26

#__ type_ start__ end____ width___ exp.time_
  7 omega  -36.00   -2.00   1.0000   12.0300
omega____ theta____ kappa____ phi______ frames
    -      -22.5803  121.0000 -157.0000 34

#__ type_ start__ end____ width___ exp.time_
  8 omega  -69.00  -43.00   1.0000   12.0300
omega____ theta____ kappa____ phi______ frames
    -      -22.5803 -178.0000   90.0000 26

#__ type_ start__ end____ width___ exp.time_
  9 omega  -46.00   30.00   1.0000   12.0300
omega____ theta____ kappa____ phi______ frames
    -      -22.5803   77.0000    0.0000 76

#__ type_ start__ end____ width___ exp.time_
 10 omega  -97.00  -69.00   1.0000   12.0300
omega____ theta____ kappa____ phi______ frames
    -      -22.5803  153.0000    0.0000 28

#__ type_ start__ end____ width___ exp.time_
 11 omega  -11.00   15.00   1.0000   12.0300
omega____ theta____ kappa____ phi______ frames
    -      -22.5803   57.0000 -150.0000 26

#__ type_ start__ end____ width___ exp.time_
 12 omega  -66.00  -41.00   1.0000   12.0300
omega____ theta____ kappa____ phi______ frames
    -      -22.5803  -19.0000  -30.0000 25
;
_diffrn_measurement_device_type 'Xcalibur, Eos'
_diffrn_measurement_method '\w scans'
_diffrn_orient_matrix_UB_11 -0.0242821000
_diffrn_orient_matrix_UB_12 -0.0772515000
_diffrn_orient_matrix_UB_13 0.0065177000
_diffrn_orient_matrix_UB_21 -0.0866985000
_diffrn_orient_matrix_UB_22 0.0268812000
_diffrn_orient_matrix_UB_23 0.0097858000
_diffrn_orient_matrix_UB_31 -0.0505308000
_diffrn_orient_matrix_UB_32 -0.0091984000
_diffrn_orient_matrix_UB_33 -0.0260959000
_diffrn_radiation_monochromator graphite
_diffrn_radiation_type MoK\a
_diffrn_radiation_wavelength 0.71073
_diffrn_reflns_av_R_equivalents 0.0256
_diffrn_reflns_av_unetI/netI 0.0209
_diffrn_reflns_Laue_measured_fraction_full 0.999
_diffrn_reflns_Laue_measured_fraction_max 0.999
_diffrn_reflns_limit_h_max 7
_diffrn_reflns_limit_h_min -8
_diffrn_reflns_limit_k_max 11
_diffrn_reflns_limit_k_min -11
_diffrn_reflns_limit_l_max 28
_diffrn_reflns_limit_l_min -32
_diffrn_reflns_number 15790
_diffrn_reflns_point_group_measured_fraction_full 0.999
_diffrn_reflns_point_group_measured_fraction_max 0.999
_diffrn_reflns_theta_full 25.242
_diffrn_reflns_theta_max 27.499
_diffrn_reflns_theta_min 2.882
_diffrn_source 'Enhance (Mo) X-ray Source'
_exptl_absorpt_coefficient_mu 0.079
_exptl_absorpt_correction_T_max 1.00000
_exptl_absorpt_correction_T_min 0.97170
_exptl_absorpt_correction_type multi-scan
_exptl_absorpt_process_details
;
CrysAlisPro, Agilent Technologies,
Version 1.171.36.32 (release 02-08-2013 CrysAlis171 .NET)
(compiled Aug  2 2013,16:46:58)
Empirical absorption correction using spherical harmonics,
 implemented in SCALE3 ABSPACK scaling algorithm.
;
_exptl_crystal_colour orange
_exptl_crystal_density_diffrn 1.253
_exptl_crystal_description prism
_exptl_crystal_F_000 592
_exptl_crystal_size_max 0.22
_exptl_crystal_size_mid 0.18
_exptl_crystal_size_min 0.10
_refine_diff_density_max 0.276
_refine_diff_density_min -0.255
_refine_diff_density_rms 0.050
_refine_ls_extinction_method none
_refine_ls_goodness_of_fit_ref 1.030
_refine_ls_hydrogen_treatment constr
_refine_ls_matrix_type full
_refine_ls_number_parameters 194
_refine_ls_number_reflns 3379
_refine_ls_number_restraints 0
_refine_ls_restrained_S_all 1.030
_refine_ls_R_factor_all 0.0516
_refine_ls_R_factor_gt 0.0444
_refine_ls_shift/su_max 0.000
_refine_ls_shift/su_mean 0.000
_refine_ls_structure_factor_coef Fsqd
_refine_ls_weighting_details 'w=1/[\s^2^(Fo^2^)+(0.0506P)^2^+0.9122P] where P=(Fo^2^+2Fc^2^)/3'
_refine_ls_weighting_scheme calc
_refine_ls_wR_factor_gt 0.1101
_refine_ls_wR_factor_ref 0.1158
_reflns_Friedel_coverage 0.000
_reflns_number_gt 2913
_reflns_number_total 3379
_reflns_threshold_expression 'I > 2\s(I)'
_cod_data_source_file c8nj02718h2.cif
_cod_data_source_block isbd21
_cod_depositor_comments 'Adding full bibliography for 7057891--7057914.cif.'
_cod_original_cell_volume 1475.34(16)
_cod_database_code 7057893
_shelxl_version_number 2013-4
_shelx_space_group_comment
;
The symmetry employed for this shelxl refinement is uniquely defined
by the following loop, which should always be used as a source of
symmetry information in preference to the above space-group names.
They are only intended as comments.
;
_reflns_odcompleteness_completeness 99.88
_reflns_odcompleteness_iscentric 1
_reflns_odcompleteness_theta 28.51
_olex2_refinement_description
;
1. Fixed Uiso
 At 1.2 times of:
  All C(H) groups
 At 1.5 times of:
  All C(H,H,H) groups
2.a Aromatic/amide H refined with riding coordinates:
 C6(H6), C7(H7), C8(H8), C9(H9), C15(H15), C17(H17)
2.b Idealised Me refined as rotating group:
 C10(H10A,H10B,H10C), C19(H19A,H19B,H19C), C20(H20A,H20B,H20C), C21(H21A,H21B,
 H21C)
;

loop_
_space_group_symop_operation_xyz
'x, y, z'
'-x, y+1/2, -z+1/2'
'-x, -y, -z'
'x, -y-1/2, z-1/2'

loop_
_atom_site_label
_atom_site_type_symbol
_atom_site_fract_x
_atom_site_fract_y
_atom_site_fract_z
_atom_site_U_iso_or_equiv
_atom_site_adp_type
_atom_site_occupancy
_atom_site_site_symmetry_order
_atom_site_calc_flag
_atom_site_refinement_flags_posn
N1 N 0.26308(16) 0.27825(13) 0.00630(4) 0.0164(2) Uani 1 1 d .
C2 C 0.33008(19) 0.41358(15) 0.02992(5) 0.0156(3) Uani 1 1 d .
C3 C 0.46036(18) 0.36795(15) 0.08111(5) 0.0151(3) Uani 1 1 d .
C4 C 0.44957(19) 0.19769(15) 0.08361(5) 0.0157(3) Uani 1 1 d .
C5 C 0.32857(18) 0.14900(15) 0.03768(5) 0.0161(3) Uani 1 1 d .
C6 C 0.2874(2) -0.00594(16) 0.02767(6) 0.0196(3) Uani 1 1 d .
H6 H 0.2067 -0.0368 -0.0027 0.024 Uiso 1 1 calc R
C7 C 0.3709(2) -0.11474(16) 0.06474(6) 0.0219(3) Uani 1 1 d .
H7 H 0.3468 -0.2199 0.0587 0.026 Uiso 1 1 calc R
C8 C 0.4893(2) -0.06870(16) 0.11046(6) 0.0221(3) Uani 1 1 d .
H8 H 0.5422 -0.1432 0.1348 0.027 Uiso 1 1 calc R
C9 C 0.5296(2) 0.08799(16) 0.12030(5) 0.0191(3) Uani 1 1 d .
H9 H 0.6089 0.1185 0.1510 0.023 Uiso 1 1 calc R
C10 C 0.1359(2) 0.27394(17) -0.04409(5) 0.0206(3) Uani 1 1 d .
H10A H 0.0114 0.3164 -0.0384 0.031 Uiso 1 1 calc GR
H10B H 0.1202 0.1684 -0.0562 0.031 Uiso 1 1 calc GR
H10C H 0.1922 0.3342 -0.0709 0.031 Uiso 1 1 calc GR
O11 O 0.29003(14) 0.54389(11) 0.01341(4) 0.0193(2) Uani 1 1 d .
N12 N 0.54421(16) 0.47405(13) 0.11061(4) 0.0165(2) Uani 1 1 d .
C13 C 0.66689(19) 0.43613(15) 0.15843(5) 0.0162(3) Uani 1 1 d .
C14 C 0.8462(2) 0.36017(16) 0.15737(5) 0.0183(3) Uani 1 1 d .
C15 C 0.9584(2) 0.33320(17) 0.20653(6) 0.0221(3) Uani 1 1 d .
H15 H 1.0762 0.2812 0.2064 0.027 Uiso 1 1 calc R
C16 C 0.9008(2) 0.38113(17) 0.25550(6) 0.0239(3) Uani 1 1 d .
C17 C 0.7261(2) 0.46087(16) 0.25491(5) 0.0224(3) Uani 1 1 d .
H17 H 0.6874 0.4960 0.2874 0.027 Uiso 1 1 calc R
C18 C 0.6073(2) 0.49003(15) 0.20739(5) 0.0186(3) Uani 1 1 d .
C19 C 0.9233(2) 0.30796(18) 0.10599(6) 0.0241(3) Uani 1 1 d .
H19A H 0.9046 0.1980 0.1017 0.036 Uiso 1 1 calc GR
H19B H 1.0594 0.3315 0.1077 0.036 Uiso 1 1 calc GR
H19C H 0.8550 0.3611 0.0758 0.036 Uiso 1 1 calc GR
C20 C 1.0252(3) 0.3484(2) 0.30782(6) 0.0365(4) Uani 1 1 d .
H20A H 1.0917 0.2514 0.3050 0.055 Uiso 1 1 calc GR
H20B H 0.9443 0.3428 0.3368 0.055 Uiso 1 1 calc GR
H20C H 1.1187 0.4302 0.3149 0.055 Uiso 1 1 calc GR
C21 C 0.4163(2) 0.57349(18) 0.20814(6) 0.0249(3) Uani 1 1 d .
H21A H 0.4011 0.6475 0.1792 0.037 Uiso 1 1 calc GR
H21B H 0.4142 0.6265 0.2420 0.037 Uiso 1 1 calc GR
H21C H 0.3119 0.4996 0.2037 0.037 Uiso 1 1 calc GR

loop_
_atom_site_aniso_label
_atom_site_aniso_U_11
_atom_site_aniso_U_22
_atom_site_aniso_U_33
_atom_site_aniso_U_23
_atom_site_aniso_U_13
_atom_site_aniso_U_12
N1 0.0173(5) 0.0157(5) 0.0161(5) -0.0020(4) 0.0010(4) -0.0011(4)
C2 0.0142(6) 0.0172(6) 0.0159(6) -0.0020(5) 0.0041(5) -0.0005(5)
C3 0.0142(6) 0.0159(6) 0.0155(6) -0.0004(5) 0.0039(5) 0.0001(5)
C4 0.0148(6) 0.0146(6) 0.0182(6) -0.0020(5) 0.0046(5) -0.0012(5)
C5 0.0138(6) 0.0171(6) 0.0180(6) -0.0010(5) 0.0048(5) 0.0001(5)
C6 0.0179(6) 0.0189(7) 0.0223(7) -0.0049(5) 0.0034(5) -0.0032(5)
C7 0.0209(7) 0.0146(6) 0.0311(7) -0.0026(5) 0.0073(6) -0.0025(5)
C8 0.0216(7) 0.0177(7) 0.0275(7) 0.0044(5) 0.0045(5) -0.0001(5)
C9 0.0188(7) 0.0188(7) 0.0199(6) 0.0007(5) 0.0028(5) -0.0020(5)
C10 0.0184(7) 0.0229(7) 0.0195(6) -0.0026(5) -0.0029(5) -0.0015(5)
O11 0.0211(5) 0.0169(5) 0.0199(5) 0.0008(4) 0.0017(4) 0.0016(4)
N12 0.0163(5) 0.0168(5) 0.0167(5) -0.0019(4) 0.0027(4) -0.0008(4)
C13 0.0187(6) 0.0136(6) 0.0162(6) -0.0002(5) 0.0007(5) -0.0044(5)
C14 0.0179(6) 0.0177(6) 0.0193(6) -0.0006(5) 0.0024(5) -0.0034(5)
C15 0.0184(7) 0.0224(7) 0.0247(7) 0.0013(5) -0.0016(5) -0.0034(5)
C16 0.0274(8) 0.0235(7) 0.0194(7) 0.0015(5) -0.0043(5) -0.0081(6)
C17 0.0308(8) 0.0210(7) 0.0156(6) -0.0019(5) 0.0028(5) -0.0073(6)
C18 0.0226(7) 0.0149(6) 0.0187(6) -0.0005(5) 0.0041(5) -0.0049(5)
C19 0.0201(7) 0.0307(8) 0.0219(7) -0.0005(6) 0.0041(5) 0.0042(6)
C20 0.0383(9) 0.0447(10) 0.0233(8) 0.0027(7) -0.0110(7) -0.0045(8)
C21 0.0300(8) 0.0222(7) 0.0242(7) -0.0011(5) 0.0097(6) 0.0017(6)

loop_
_atom_type_symbol
_atom_type_description
_atom_type_scat_dispersion_real
_atom_type_scat_dispersion_imag
_atom_type_scat_source
C C 0.0033 0.0016 'International Tables Vol C Tables 4.2.6.8 and 6.1.1.4'
H H 0.0000 0.0000 'International Tables Vol C Tables 4.2.6.8 and 6.1.1.4'
N N 0.0061 0.0033 'International Tables Vol C Tables 4.2.6.8 and 6.1.1.4'
O O 0.0106 0.0060 'International Tables Vol C Tables 4.2.6.8 and 6.1.1.4'

loop_
_geom_angle_atom_site_label_1
_geom_angle_atom_site_label_2
_geom_angle_atom_site_label_3
_geom_angle
C2 N1 C5 111.20(11)
C2 N1 C10 122.72(11)
C5 N1 C10 126.06(11)
N1 C2 C3 106.42(11)
O11 C2 N1 125.96(12)
O11 C2 C3 127.61(12)
C4 C3 C2 105.25(10)
N12 C3 C2 119.20(12)
N12 C3 C4 135.53(12)
C5 C4 C3 106.92(11)
C9 C4 C3 133.51(12)
C9 C4 C5 119.57(12)
N1 C5 C4 110.15(11)
C6 C5 N1 128.01(12)
C6 C5 C4 121.85(12)
C5 C6 H6 121.1
C5 C6 C7 117.76(13)
C7 C6 H6 121.1
C6 C7 H7 119.4
C8 C7 C6 121.15(13)
C8 C7 H7 119.4
C7 C8 H8 119.7
C7 C8 C9 120.68(13)
C9 C8 H8 119.7
C4 C9 C8 118.99(13)
C4 C9 H9 120.5
C8 C9 H9 120.5
N1 C10 H10A 109.5
N1 C10 H10B 109.5
N1 C10 H10C 109.5
H10A C10 H10B 109.5
H10A C10 H10C 109.5
H10B C10 H10C 109.5
C3 N12 C13 120.82(11)
C14 C13 N12 122.63(12)
C14 C13 C18 120.72(12)
C18 C13 N12 116.45(12)
C13 C14 C19 123.25(12)
C15 C14 C13 118.03(12)
C15 C14 C19 118.72(13)
C14 C15 H15 118.8
C16 C15 C14 122.43(14)
C16 C15 H15 118.8
C15 C16 C17 118.03(13)
C15 C16 C20 120.87(15)
C17 C16 C20 121.10(14)
C16 C17 H17 118.9
C16 C17 C18 122.22(13)
C18 C17 H17 118.9
C13 C18 C21 120.45(12)
C17 C18 C13 118.49(13)
C17 C18 C21 121.04(13)
C14 C19 H19A 109.5
C14 C19 H19B 109.5
C14 C19 H19C 109.5
H19A C19 H19B 109.5
H19A C19 H19C 109.5
H19B C19 H19C 109.5
C16 C20 H20A 109.5
C16 C20 H20B 109.5
C16 C20 H20C 109.5
H20A C20 H20B 109.5
H20A C20 H20C 109.5
H20B C20 H20C 109.5
C18 C21 H21A 109.5
C18 C21 H21B 109.5
C18 C21 H21C 109.5
H21A C21 H21B 109.5
H21A C21 H21C 109.5
H21B C21 H21C 109.5

loop_
_geom_bond_atom_site_label_1
_geom_bond_atom_site_label_2
_geom_bond_distance
N1 C2 1.3639(16)
N1 C5 1.4066(17)
N1 C10 1.4544(16)
C2 C3 1.5320(17)
C2 O11 1.2166(16)
C3 C4 1.4693(18)
C3 N12 1.2727(17)
C4 C5 1.4075(18)
C4 C9 1.3876(18)
C5 C6 1.3810(19)
C6 H6 0.9300
C6 C7 1.396(2)
C7 H7 0.9300
C7 C8 1.387(2)
C8 H8 0.9300
C8 C9 1.3939(19)
C9 H9 0.9300
C10 H10A 0.9600
C10 H10B 0.9600
C10 H10C 0.9600
N12 C13 1.4248(16)
C13 C14 1.4050(19)
C13 C18 1.4072(18)
C14 C15 1.3976(19)
C14 C19 1.5069(19)
C15 H15 0.9300
C15 C16 1.386(2)
C16 C17 1.388(2)
C16 C20 1.510(2)
C17 H17 0.9300
C17 C18 1.3900(19)
C18 C21 1.506(2)
C19 H19A 0.9600
C19 H19B 0.9600
C19 H19C 0.9600
C20 H20A 0.9600
C20 H20B 0.9600
C20 H20C 0.9600
C21 H21A 0.9600
C21 H21B 0.9600
C21 H21C 0.9600

loop_
_geom_torsion_atom_site_label_1
_geom_torsion_atom_site_label_2
_geom_torsion_atom_site_label_3
_geom_torsion_atom_site_label_4
_geom_torsion
N1 C2 C3 C4 -2.33(13)
N1 C2 C3 N12 179.10(11)
N1 C5 C6 C7 179.55(13)
C2 N1 C5 C4 -1.84(15)
C2 N1 C5 C6 178.29(13)
C2 C3 C4 C5 1.26(13)
C2 C3 C4 C9 -178.16(14)
C2 C3 N12 C13 -179.82(11)
C3 C4 C5 N1 0.21(14)
C3 C4 C5 C6 -179.91(12)
C3 C4 C9 C8 179.93(14)
C3 N12 C13 C14 67.88(17)
C3 N12 C13 C18 -117.17(14)
C4 C3 N12 C13 2.2(2)
C4 C5 C6 C7 -0.3(2)
C5 N1 C2 C3 2.55(14)
C5 N1 C2 O11 -176.38(13)
C5 C4 C9 C8 0.6(2)
C5 C6 C7 C8 0.8(2)
C6 C7 C8 C9 -0.7(2)
C7 C8 C9 C4 0.0(2)
C9 C4 C5 N1 179.73(12)
C9 C4 C5 C6 -0.4(2)
C10 N1 C2 C3 -179.10(11)
C10 N1 C2 O11 2.0(2)
C10 N1 C5 C4 179.89(12)
C10 N1 C5 C6 0.0(2)
O11 C2 C3 C4 176.58(13)
O11 C2 C3 N12 -2.0(2)
N12 C3 C4 C5 179.48(14)
N12 C3 C4 C9 0.1(3)
N12 C13 C14 C15 177.82(12)
N12 C13 C14 C19 -1.7(2)
N12 C13 C18 C17 -177.62(12)
N12 C13 C18 C21 4.03(19)
C13 C14 C15 C16 -1.3(2)
C14 C13 C18 C17 -2.6(2)
C14 C13 C18 C21 179.08(12)
C14 C15 C16 C17 -1.0(2)
C14 C15 C16 C20 179.39(14)
C15 C16 C17 C18 1.6(2)
C16 C17 C18 C13 0.2(2)
C16 C17 C18 C21 178.51(13)
C18 C13 C14 C15 3.08(19)
C18 C13 C14 C19 -176.39(13)
C19 C14 C15 C16 178.23(14)
C20 C16 C17 C18 -178.83(14)
